data_2235603
loop_
_publ_author_name
'Hamzah, Nurasyikin'
'Ngah, Nurziana'
'Abd Hamid, Shafida'
'Abdul Rahim, Aisyah Saad'

_publ_section_title
;
 2-<i>sec</i>-Butyl-1-(2-hydroxyethyl)-1<i>H</i>-benzimidazole-5-carboxylic
 acid
;
_journal_coeditor_code RZ2764
_journal_issue 7
_journal_name_full 'Acta Crystallographica Section E'
_journal_page_first o1995
_journal_paper_doi 10.1107/S1600536812023884
_journal_volume 68
_journal_year 2012
_chemical_formula_iupac 'C14 H18 N2 O3'
_chemical_formula_moiety 'C14 H18 N2 O3'
_chemical_formula_sum 'C14 H18 N2 O3'
_chemical_formula_weight 262.30
_chemical_name_systematic
;
2-<i>sec</i>-Butyl-1-(2-hydroxyethyl)-1<i>H</i>-benzimidazole-5-carboxylic acid
;
_space_group_IT_number 14
_symmetry_cell_setting monoclinic
_symmetry_space_group_name_Hall '-P 2yn'
_symmetry_space_group_name_H-M 'P 1 21/n 1'
_atom_sites_solution_hydrogens geom
_atom_sites_solution_primary direct
_atom_sites_solution_secondary difmap
_audit_creation_method SHELXL-97
_cell_angle_alpha 90.00
_cell_angle_beta 94.4150(10)
_cell_angle_gamma 90.00
_cell_formula_units_Z 4
_cell_length_a 8.9427(2)
_cell_length_b 8.2067(2)
_cell_length_c 18.3536(3)
_cell_measurement_reflns_used 6388
_cell_measurement_temperature 100(2)
_cell_measurement_theta_max 25.5
_cell_measurement_theta_min 2.4
_cell_volume 1342.97(5)
_computing_cell_refinement 'SAINT (Bruker, 2009)'
_computing_data_collection 'APEX2 (Bruker, 2009)'
_computing_data_reduction 'SAINT  (Bruker, 2009)'
_computing_molecular_graphics 'SHELXTL (Sheldrick, 2008)'
_computing_publication_material
;
SHELXTL (Sheldrick, 2008) and PLATON (Spek, 2009)
;
_computing_structure_refinement 'SHELXTL (Sheldrick, 2008)'
_computing_structure_solution 'SHELXTL (Sheldrick, 2008)'
_diffrn_ambient_temperature 100(2)
_diffrn_detector_area_resol_mean 83.66
_diffrn_measured_fraction_theta_full 1.00
_diffrn_measured_fraction_theta_max 1.00
_diffrn_measurement_device_type
;
Bruker SMART APEXII CCD area-detector diffractometer
;
_diffrn_measurement_method '\f and \w scan'
_diffrn_radiation_monochromator graphite
_diffrn_radiation_source 'fine-focus sealed tube'
_diffrn_radiation_type MoK\a
_diffrn_radiation_wavelength 0.71073
_diffrn_reflns_av_R_equivalents 0.0207
_diffrn_reflns_av_sigmaI/netI 0.0166
_diffrn_reflns_limit_h_max 10
_diffrn_reflns_limit_h_min -10
_diffrn_reflns_limit_k_max 9
_diffrn_reflns_limit_k_min -9
_diffrn_reflns_limit_l_max 22
_diffrn_reflns_limit_l_min -22
_diffrn_reflns_number 11481
_diffrn_reflns_theta_full 25.5
_diffrn_reflns_theta_max 25.5
_diffrn_reflns_theta_min 2.4
_diffrn_standards_decay_% 0
_diffrn_standards_interval_count 0
_diffrn_standards_interval_time 0
_diffrn_standards_number 0
_exptl_absorpt_coefficient_mu 0.092
_exptl_absorpt_correction_T_max 0.9859
_exptl_absorpt_correction_T_min 0.9554
_exptl_absorpt_correction_type multi-scan
_exptl_absorpt_process_details '(SADABS; Bruker, 2009)'
_exptl_crystal_colour colourless
_exptl_crystal_density_diffrn 1.297
_exptl_crystal_density_method 'not measured'
_exptl_crystal_description block
_exptl_crystal_F_000 560
_exptl_crystal_size_max 0.50
_exptl_crystal_size_mid 0.36
_exptl_crystal_size_min 0.16
_refine_diff_density_max 0.20
_refine_diff_density_min -0.19
_refine_ls_extinction_method none
_refine_ls_goodness_of_fit_ref 1.030
_refine_ls_hydrogen_treatment mixed
_refine_ls_matrix_type full
_refine_ls_number_parameters 200
_refine_ls_number_reflns 2491
_refine_ls_number_restraints 6
_refine_ls_restrained_S_all 1.028
_refine_ls_R_factor_all 0.0387
_refine_ls_R_factor_gt 0.0337
_refine_ls_shift/su_max_lt 0.001
_refine_ls_shift/su_mean 0.000
_refine_ls_structure_factor_coef Fsqd
_refine_ls_weighting_details 'calc w=1/[\s^2^(Fo^2^)+(0.0428P)^2^+0.5356P] where P=(Fo^2^+2Fc^2^)/3'
_refine_ls_weighting_scheme calc
_refine_ls_wR_factor_gt 0.0837
_refine_ls_wR_factor_ref 0.0876
_reflns_number_gt 2190
_reflns_number_total 2491
_reflns_threshold_expression I>2\s(I)
_cod_data_source_file rz2764.cif
_cod_data_source_block I
_cod_original_sg_symbol_H-M 'P 21/n'
_cod_database_code 2235603
_cod_database_fobs_code 2235603

loop_
_symmetry_equiv_pos_as_xyz
'x, y, z'
'-x+1/2, y+1/2, -z+1/2'
'-x, -y, -z'
'x-1/2, -y-1/2, z-1/2'

loop_
_atom_site_type_symbol
_atom_site_label
_atom_site_fract_x
_atom_site_fract_y
_atom_site_fract_z
_atom_site_U_iso_or_equiv
_atom_site_adp_type
_atom_site_calc_flag
_atom_site_refinement_flags
_atom_site_occupancy
_atom_site_symmetry_multiplicity
_atom_site_disorder_assembly
_atom_site_disorder_group
O O1 -0.34306(10) 0.27634(12) 0.46443(5) 0.0256(2) Uani d . 1 1 . .
O O2 -0.18373(11) 0.07220(12) 0.49284(5) 0.0287(2) Uani d . 1 1 . .
O O3 0.20151(10) 0.42060(11) 0.12007(5) 0.0219(2) Uani d . 1 1 . .
N N1 0.12053(11) 0.03383(12) 0.26410(5) 0.0190(2) Uani d . 1 1 . .
N N2 -0.00305(11) 0.18127(12) 0.17645(5) 0.0180(2) Uani d . 1 1 . .
C C1 -0.00646(13) 0.10204(14) 0.29170(6) 0.0170(3) Uani d . 1 1 . .
C C2 -0.05883(13) 0.09255(15) 0.36115(6) 0.0180(3) Uani d . 1 1 . .
H H2A -0.0087 0.0282 0.3985 0.022 Uiso calc R 1 1 . .
C C3 -0.18717(13) 0.18066(15) 0.37392(7) 0.0186(3) Uani d . 1 1 . .
C C4 -0.26332(14) 0.27436(16) 0.31848(7) 0.0211(3) Uani d . 1 1 . .
H H4A -0.3507 0.3330 0.3290 0.025 Uiso calc R 1 1 . .
C C5 -0.21368(14) 0.28282(16) 0.24910(7) 0.0214(3) Uani d . 1 1 . .
H H5A -0.2653 0.3450 0.2114 0.026 Uiso calc R 1 1 . .
C C6 -0.08397(13) 0.19556(15) 0.23719(6) 0.0176(3) Uani d . 1 1 . .
C C7 0.11917(13) 0.08457(15) 0.19581(6) 0.0181(3) Uani d . 1 1 A .
C C8 -0.24608(13) 0.18323(15) 0.44752(7) 0.0194(3) Uani d . 1 1 . .
C C9 -0.03388(14) 0.27534(16) 0.10911(6) 0.0205(3) Uani d . 1 1 . .
H H9A -0.1435 0.2911 0.1000 0.025 Uiso calc R 1 1 . .
H H9B 0.0017 0.2136 0.0674 0.025 Uiso calc R 1 1 . .
C C10 0.04292(14) 0.44020(16) 0.11404(7) 0.0217(3) Uani d . 1 1 . .
H H10A 0.0124 0.5050 0.0699 0.026 Uiso calc R 1 1 . .
H H10B 0.0116 0.5000 0.1572 0.026 Uiso calc R 1 1 . .
C C11 0.23294(13) 0.03938(15) 0.14321(6) 0.0212(3) Uani d D 1 1 . .
H H11A 0.2217 0.1164 0.1009 0.025 Uiso calc PR 0.484(4) 1 A 1
H H11B 0.2149 0.1112 0.0994 0.025 Uiso d PR 0.516(4) 1 A 2
C C12 0.3911(9) 0.061(4) 0.1808(11) 0.0279(10) Uani d PD 0.484(4) 1 A 1
H H12A 0.4656 0.0439 0.1451 0.042 Uiso calc PR 0.484(4) 1 A 1
H H12B 0.4070 -0.0189 0.2204 0.042 Uiso calc PR 0.484(4) 1 A 1
H H12C 0.4015 0.1712 0.2010 0.042 Uiso calc PR 0.484(4) 1 A 1
C C13 0.208(3) -0.135(2) 0.1137(10) 0.0288(5) Uani d PD 0.484(4) 1 A 1
H H13A 0.2441 -0.2149 0.1513 0.035 Uiso calc PR 0.484(4) 1 A 1
H H13B 0.0998 -0.1539 0.1012 0.035 Uiso calc PR 0.484(4) 1 A 1
C C14 0.2951(4) -0.1541(4) 0.04528(15) 0.0302(8) Uani d PD 0.484(4) 1 A 1
H H14A 0.2766 -0.2628 0.0244 0.045 Uiso calc PR 0.484(4) 1 A 1
H H14B 0.4026 -0.1406 0.0586 0.045 Uiso calc PR 0.484(4) 1 A 1
H H14C 0.2616 -0.0713 0.0092 0.045 Uiso calc PR 0.484(4) 1 A 1
C C12X 0.202(2) -0.1350(18) 0.1179(9) 0.0288(5) Uani d PD 0.516(4) 1 A 2
H H12D 0.2770 -0.1682 0.0847 0.043 Uiso calc PR 0.516(4) 1 A 2
H H12E 0.1017 -0.1412 0.0924 0.043 Uiso calc PR 0.516(4) 1 A 2
H H12F 0.2071 -0.2077 0.1604 0.043 Uiso calc PR 0.516(4) 1 A 2
C C13X 0.3932(8) 0.068(4) 0.1744(10) 0.0279(10) Uani d PD 0.516(4) 1 A 2
H H13C 0.4247 -0.0221 0.2081 0.033 Uiso calc PR 0.516(4) 1 A 2
H H13D 0.3986 0.1709 0.2025 0.033 Uiso calc PR 0.516(4) 1 A 2
C C14X 0.4982(3) 0.0770(3) 0.11315(15) 0.0282(8) Uani d PD 0.516(4) 1 A 2
H H14D 0.6015 0.0908 0.1341 0.042 Uiso calc PR 0.516(4) 1 A 2
H H14E 0.4702 0.1698 0.0814 0.042 Uiso calc PR 0.516(4) 1 A 2
H H14F 0.4905 -0.0238 0.0845 0.042 Uiso calc PR 0.516(4) 1 A 2
H H3 0.248(2) 0.459(2) 0.1644(11) 0.055(5) Uiso d . 1 1 . .
H H2 -0.224(2) 0.080(2) 0.5373(11) 0.057(6) Uiso d . 1 1 . .

loop_
_atom_site_aniso_label
_atom_site_aniso_U_11
_atom_site_aniso_U_22
_atom_site_aniso_U_33
_atom_site_aniso_U_12
_atom_site_aniso_U_13
_atom_site_aniso_U_23
O1 0.0245(5) 0.0349(5) 0.0183(5) 0.0060(4) 0.0066(4) -0.0005(4)
O2 0.0299(5) 0.0407(6) 0.0167(5) 0.0106(4) 0.0103(4) 0.0073(4)
O3 0.0202(5) 0.0288(5) 0.0172(5) -0.0024(4) 0.0056(4) -0.0024(4)
N1 0.0204(5) 0.0202(5) 0.0170(5) 0.0017(4) 0.0062(4) 0.0013(4)
N2 0.0179(5) 0.0223(5) 0.0143(5) 0.0006(4) 0.0046(4) 0.0019(4)
C1 0.0165(6) 0.0178(6) 0.0169(6) -0.0027(5) 0.0034(4) -0.0007(5)
C2 0.0187(6) 0.0193(6) 0.0162(6) -0.0019(5) 0.0024(5) 0.0008(5)
C3 0.0179(6) 0.0218(6) 0.0166(6) -0.0036(5) 0.0035(5) -0.0015(5)
C4 0.0172(6) 0.0264(7) 0.0203(6) 0.0016(5) 0.0050(5) -0.0005(5)
C5 0.0184(6) 0.0273(7) 0.0185(6) 0.0016(5) 0.0023(5) 0.0030(5)
C6 0.0177(6) 0.0204(6) 0.0150(6) -0.0034(5) 0.0038(5) -0.0005(5)
C7 0.0191(6) 0.0186(6) 0.0171(6) -0.0006(5) 0.0043(5) 0.0008(5)
C8 0.0164(6) 0.0249(6) 0.0170(6) -0.0026(5) 0.0019(5) -0.0012(5)
C9 0.0184(6) 0.0294(7) 0.0139(6) 0.0021(5) 0.0026(5) 0.0038(5)
C10 0.0227(6) 0.0254(7) 0.0177(6) 0.0047(5) 0.0059(5) 0.0042(5)
C11 0.0235(6) 0.0243(6) 0.0168(6) 0.0051(5) 0.0077(5) 0.0030(5)
C12 0.0227(7) 0.033(2) 0.029(2) -0.0012(6) 0.0104(7) -0.006(2)
C13 0.0250(15) 0.0337(8) 0.0282(15) 0.0024(7) 0.0053(10) -0.0113(9)
C14 0.0394(17) 0.0299(16) 0.0210(15) 0.0092(13) 0.0008(12) -0.0061(12)
C12X 0.0250(15) 0.0337(8) 0.0282(15) 0.0024(7) 0.0053(10) -0.0113(9)
C13X 0.0227(7) 0.033(2) 0.029(2) -0.0012(6) 0.0104(7) -0.006(2)
C14X 0.0217(14) 0.0327(15) 0.0313(15) 0.0008(11) 0.0089(11) 0.0010(12)

loop_
_atom_type_symbol
_atom_type_description
_atom_type_scat_dispersion_real
_atom_type_scat_dispersion_imag
_atom_type_scat_source
C C 0.0033 0.0016 'International Tables Vol C Tables 4.2.6.8 and 6.1.1.4'
H H 0.0000 0.0000 'International Tables Vol C Tables 4.2.6.8 and 6.1.1.4'
N N 0.0061 0.0033 'International Tables Vol C Tables 4.2.6.8 and 6.1.1.4'
O O 0.0106 0.0060 'International Tables Vol C Tables 4.2.6.8 and 6.1.1.4'

loop_
_geom_angle_atom_site_label_1
_geom_angle_atom_site_label_2
_geom_angle_atom_site_label_3
_geom_angle
C8 O2 H2 109.3(12)
C10 O3 H3 113.7(12)
C7 N1 C1 105.66(10)
C7 N2 C6 107.23(9)
C7 N2 C9 128.04(10)
C6 N2 C9 124.07(10)
C2 C1 N1 130.52(11)
C2 C1 C6 120.07(11)
N1 C1 C6 109.39(10)
C3 C2 C1 117.68(11)
C3 C2 H2A 121.2
C1 C2 H2A 121.2
C2 C3 C4 121.41(11)
C2 C3 C8 120.98(11)
C4 C3 C8 117.58(11)
C5 C4 C3 121.42(11)
C5 C4 H4A 119.3
C3 C4 H4A 119.3
C4 C5 C6 116.65(11)
C4 C5 H5A 121.7
C6 C5 H5A 121.7
N2 C6 C5 131.64(11)
N2 C6 C1 105.60(10)
C5 C6 C1 122.75(11)
N1 C7 N2 112.11(10)
N1 C7 C11 125.12(11)
N2 C7 C11 122.74(10)
O1 C8 O2 123.08(11)
O1 C8 C3 123.44(11)
O2 C8 C3 113.48(10)
N2 C9 C10 111.39(10)
N2 C9 H9A 109.3
C10 C9 H9A 109.3
N2 C9 H9B 109.3
C10 C9 H9B 109.3
H9A C9 H9B 108.0
O3 C10 C9 110.35(10)
O3 C10 H10A 109.6
C9 C10 H10A 109.6
O3 C10 H10B 109.6
C9 C10 H10B 109.6
H10A C10 H10B 108.1
C7 C11 C13X 112.7(7)
C7 C11 C12X 108.1(6)
C13X C11 C12X 113.8(16)
C7 C11 C12 109.2(7)
C12X C11 C12 112.6(16)
C7 C11 C13 111.6(6)
C13X C11 C13 112.5(15)
C12 C11 C13 111.6(16)
C7 C11 H11A 108.1
C13X C11 H11A 103.3
C12X C11 H11A 110.6
C12 C11 H11A 108.1
C13 C11 H11A 108.1
C7 C11 H11B 107.2
C13X C11 H11B 107.5
C12X C11 H11B 107.1
C12 C11 H11B 112.3
C13 C11 H11B 104.7
C11 C12 H12A 109.5
C11 C12 H12B 109.5
C11 C12 H12C 109.5
C14 C13 C11 108.4(12)
C14 C13 H13A 110.0
C11 C13 H13A 110.0
C14 C13 H13B 110.0
C11 C13 H13B 110.0
H13A C13 H13B 108.4
C11 C12X H12D 109.5
C11 C12X H12E 109.5
H12D C12X H12E 109.5
C11 C12X H12F 109.5
H12D C12X H12F 109.5
H12E C12X H12F 109.5
C11 C13X C14X 110.3(11)
C11 C13X H13C 109.6
C14X C13X H13C 109.6
C11 C13X H13D 109.6
C14X C13X H13D 109.6
H13C C13X H13D 108.1
C13X C14X H14D 109.5
C13X C14X H14E 109.5
H14D C14X H14E 109.5
C13X C14X H14F 109.5
H14D C14X H14F 109.5
H14E C14X H14F 109.5

loop_
_geom_bond_atom_site_label_1
_geom_bond_atom_site_label_2
_geom_bond_distance
O1 C8 1.2140(15)
O2 C8 1.3273(16)
O2 H2 0.92(2)
O3 C10 1.4231(15)
O3 H3 0.94(2)
N1 C7 1.3199(16)
N1 C1 1.3958(15)
N2 C7 1.3750(16)
N2 C6 1.3799(15)
N2 C9 1.4653(15)
C1 C2 1.3936(17)
C1 C6 1.4013(17)
C2 C3 1.3916(17)
C2 H2A 0.9500
C3 C4 1.4084(18)
C3 C8 1.4873(16)
C4 C5 1.3822(17)
C4 H4A 0.9500
C5 C6 1.3947(17)
C5 H5A 0.9500
C7 C11 1.5019(16)
C9 C10 1.5169(18)
C9 H9A 0.9900
C9 H9B 0.9900
C10 H10A 0.9900
C10 H10B 0.9900
C11 C13X 1.520(11)
C11 C12X 1.523(11)
C11 C12 1.535(12)
C11 C13 1.537(12)
C11 H11A 1.0000
C11 H11B 1.0000
C12 H12A 0.9800
C12 H12B 0.9800
C12 H12C 0.9800
C13 C14 1.536(12)
C13 H13A 0.9900
C13 H13B 0.9900
C14 H14A 0.9800
C14 H14B 0.9800
C14 H14C 0.9800
C12X H12D 0.9800
C12X H12E 0.9800
C12X H12F 0.9800
C13X C14X 1.521(11)
C13X H13C 0.9900
C13X H13D 0.9900
C14X H14D 0.9800
C14X H14E 0.9800
C14X H14F 0.9800

loop_
_geom_hbond_atom_site_label_D
_geom_hbond_atom_site_label_H
_geom_hbond_atom_site_label_A
_geom_hbond_site_symmetry_A
_geom_hbond_distance_DH
_geom_hbond_distance_HA
_geom_hbond_distance_DA
_geom_hbond_angle_DHA
_geom_hbond_publ_flag
O2 H2 O3 4_566 0.92(2) 1.71(2) 2.6227(13) 175.8(16) yes
O3 H3 N1 2_555 0.94(2) 1.801(19) 2.7193(13) 165.1(17) yes
C9 H9B O1 4_665 0.99 2.43 3.2925(15) 145 yes
C12X H12E O1 2_445 0.98 2.55 3.517(18) 167 yes

loop_
_geom_torsion_atom_site_label_1
_geom_torsion_atom_site_label_2
_geom_torsion_atom_site_label_3
_geom_torsion_atom_site_label_4
_geom_torsion
C7 N1 C1 C2 -178.32(12)
C7 N1 C1 C6 0.04(13)
N1 C1 C2 C3 177.08(12)
C6 C1 C2 C3 -1.13(17)
C1 C2 C3 C4 0.97(18)
C1 C2 C3 C8 -177.09(11)
C2 C3 C4 C5 -0.06(19)
C8 C3 C4 C5 178.06(11)
C3 C4 C5 C6 -0.67(18)
C7 N2 C6 C5 177.59(13)
C9 N2 C6 C5 6.3(2)
C7 N2 C6 C1 -1.03(13)
C9 N2 C6 C1 -172.36(11)
C4 C5 C6 N2 -177.92(12)
C4 C5 C6 C1 0.50(18)
C2 C1 C6 N2 179.18(11)
N1 C1 C6 N2 0.62(13)
C2 C1 C6 C5 0.41(18)
N1 C1 C6 C5 -178.15(11)
C1 N1 C7 N2 -0.72(14)
C1 N1 C7 C11 -178.65(11)
C6 N2 C7 N1 1.13(14)
C9 N2 C7 N1 172.02(11)
C6 N2 C7 C11 179.12(11)
C9 N2 C7 C11 -10.00(19)
C2 C3 C8 O1 168.54(12)
C4 C3 C8 O1 -9.59(18)
C2 C3 C8 O2 -12.30(16)
C4 C3 C8 O2 169.57(11)
C7 N2 C9 C10 -84.32(15)
C6 N2 C9 C10 85.16(14)
N2 C9 C10 O3 64.65(12)
N1 C7 C11 C13X -51.4(13)
N2 C7 C11 C13X 130.8(13)
N1 C7 C11 C12X 75.2(10)
N2 C7 C11 C12X -102.5(10)
N1 C7 C11 C12 -47.6(13)
N2 C7 C11 C12 134.7(13)
N1 C7 C11 C13 76.3(11)
N2 C7 C11 C13 -101.4(11)
C7 C11 C13 C14 163.5(10)
C13X C11 C13 C14 -68.6(16)
C12X C11 C13 C14 18E1(10)
C12 C11 C13 C14 -73.9(18)
C7 C11 C13X C14X -160.6(13)
C12X C11 C13X C14X 76(2)
C12 C11 C13X C14X 15E1(3)
C13 C11 C13X C14X 72(2)
